data_4032450
loop_
_publ_author_name
'Wang, Michael H.'
'Barsoum, David'
'Schwamb, C. Benjamin'
'Cohen, Daniel T.'
'Goess, Brian C.'
'Riedrich, Matthias'
'Chan, Audrey'
'Maki, Brooks E.'
'Mishra, Rama K.'
'Scheidt, Karl A.'

_publ_section_title
;
 Catalytic, Enantioselective \b-Protonation through a Cooperative
 Activation Strategy.
;
_journal_name_full 'The Journal of organic chemistry'
_journal_paper_doi 10.1021/acs.joc.7b00334
_journal_year 2017
_chemical_absolute_configuration ad
_chemical_formula_moiety 'C19 H19 Br O4'
_chemical_formula_sum 'C19 H19 Br O4'
_chemical_formula_weight 391.25
_chemical_name_systematic
;
 ?
;
_space_group_crystal_system orthorhombic
_space_group_IT_number 19
_space_group_name_Hall 'P 2ac 2ab'
_space_group_name_H-M_alt 'P 21 21 21'
_symmetry_space_group_name_Hall 'P 2ac 2ab'
_symmetry_space_group_name_H-M 'P 21 21 21'
_atom_sites_solution_hydrogens geom
_atom_sites_solution_primary direct
_audit_creation_date 2014-11-24
_audit_creation_method
;
Olex2 1.2
(compiled 2014.09.19 svn.r3010 for OlexSys, GUI svn.r4874)
;
_cell_angle_alpha 90
_cell_angle_beta 90
_cell_angle_gamma 90
_cell_formula_units_Z 4
_cell_length_a 5.72290(10)
_cell_length_b 9.5442(2)
_cell_length_c 32.0798(7)
_cell_measurement_reflns_used 9414
_cell_measurement_temperature 100(2)
_cell_measurement_theta_max 65.03
_cell_measurement_theta_min 4.83
_cell_volume 1752.21(6)
_computing_cell_refinement 'SAINT V7.23A (Bruker, 2005)'
_computing_data_collection 'APEX2 V2.1-4 (Bruker, 2007)'
_computing_data_reduction 'Bruker SAINT'
_computing_molecular_graphics 'Olex2 (Dolomanov et al., 2009)'
_computing_publication_material 'Olex2 (Dolomanov et al., 2009)'
_computing_structure_refinement 'ShelXL (Sheldrick, 2008)'
_computing_structure_solution 'ShelXS (Sheldrick, 2008)'
_diffrn_ambient_temperature 99.88
_diffrn_detector_area_resol_mean 8
_diffrn_measured_fraction_theta_full 0.999
_diffrn_measured_fraction_theta_max 1.000
_diffrn_measurement_device_type 'Bruker Kappa APEX CCD area detector'
_diffrn_measurement_method '\w and \f scans'
_diffrn_radiation_monochromator 'Quazar optics'
_diffrn_radiation_type CuK\a
_diffrn_radiation_wavelength 1.54178
_diffrn_reflns_av_R_equivalents 0.0433
_diffrn_reflns_av_unetI/netI 0.0258
_diffrn_reflns_Laue_measured_fraction_full 0.999
_diffrn_reflns_Laue_measured_fraction_max 1.000
_diffrn_reflns_limit_h_max 6
_diffrn_reflns_limit_h_min -6
_diffrn_reflns_limit_k_max 11
_diffrn_reflns_limit_k_min -11
_diffrn_reflns_limit_l_max 37
_diffrn_reflns_limit_l_min -37
_diffrn_reflns_number 17727
_diffrn_reflns_point_group_measured_fraction_full 0.999
_diffrn_reflns_point_group_measured_fraction_max 0.999
_diffrn_reflns_theta_full 65.087
_diffrn_reflns_theta_max 65.087
_diffrn_reflns_theta_min 2.755
_diffrn_source microsource
_diffrn_standards_number 0
_exptl_absorpt_coefficient_mu 3.364
_exptl_absorpt_correction_T_max 0.7526
_exptl_absorpt_correction_T_min 0.6610
_exptl_absorpt_correction_type multi-scan
_exptl_absorpt_process_details
;
SADABS-2012/1 (Bruker,2012) was used for absorption correction.
wR2(int) was 0.0794 before and 0.0502 after correction.
The Ratio of minimum to maximum transmission is 0.8783.
The \l/2 correction factor is 0.0015.
;
_exptl_crystal_colour colourless
_exptl_crystal_density_diffrn 1.483
_exptl_crystal_description needles
_exptl_crystal_F_000 800
_exptl_crystal_size_max 0.356
_exptl_crystal_size_mid 0.043
_exptl_crystal_size_min 0.042
_refine_diff_density_max 0.360
_refine_diff_density_min -0.396
_refine_diff_density_rms 0.047
_refine_ls_abs_structure_details
;
 Flack x determined using 1106 quotients [(I+)-(I-)]/[(I+)+(I-)]
 (Parsons and Flack (2004), Acta Cryst. A60, s61).
;
_refine_ls_abs_structure_Flack -0.033(10)
_refine_ls_extinction_method none
_refine_ls_goodness_of_fit_ref 1.071
_refine_ls_hydrogen_treatment constr
_refine_ls_matrix_type full
_refine_ls_number_parameters 218
_refine_ls_number_reflns 2991
_refine_ls_number_restraints 0
_refine_ls_restrained_S_all 1.071
_refine_ls_R_factor_all 0.0281
_refine_ls_R_factor_gt 0.0252
_refine_ls_shift/su_max 0.000
_refine_ls_shift/su_mean 0.000
_refine_ls_structure_factor_coef Fsqd
_refine_ls_weighting_details
;
 w=1/[\s^2^(Fo^2^)+(0.0238P)^2^+0.8098P]
 where P=(Fo^2^+2Fc^2^)/3
;
_refine_ls_weighting_scheme calc
_refine_ls_wR_factor_gt 0.0563
_refine_ls_wR_factor_ref 0.0575
_reflns_Friedel_coverage 0.681
_reflns_Friedel_fraction_full 0.998
_reflns_Friedel_fraction_max 0.998
_reflns_number_gt 2803
_reflns_number_total 2991
_reflns_threshold_expression 'I > 2\s(I)'
_cod_data_source_file jo7b00334_si_002.cif
_cod_data_source_block cu_mw_24_89_0m
_cod_database_code 4032450
_shelxl_version_number 2012-9
_shelx_space_group_comment
;
The symmetry employed for this shelxl refinement is uniquely defined
by the following loop, which should always be used as a source of
symmetry information in preference to the above space-group names.
They are only intended as comments.
;
_shelx_estimated_absorpt_t_max 0.872
_shelx_estimated_absorpt_t_min 0.381
_olex2_refinement_description
;
1. Fixed Uiso
 At 1.2 times of:
  All C(H) groups, All C(H,H) groups
 At 1.5 times of:
  All C(H,H,H) groups
2.a Ternary CH refined with riding coordinates:
 C2(H2)
2.b Secondary CH2 refined with riding coordinates:
 C3(H3A,H3B), C5(H5A,H5B), C13(H13A,H13B)
2.c Aromatic/amide H refined with riding coordinates:
 C8(H8), C9(H9), C10(H10), C11(H11), C12(H12), C15(H15), C16(H16), C18(H18),
 C19(H19)
2.d Idealised Me refined as rotating group:
 C6(H6A,H6B,H6C)
;
_olex2_submission_special_instructions 'No special instructions were received'

loop_
_space_group_symop_operation_xyz
'x, y, z'
'-x+1/2, -y, z+1/2'
'x+1/2, -y+1/2, -z'
'-x, y+1/2, -z+1/2'

loop_
_atom_site_label
_atom_site_type_symbol
_atom_site_fract_x
_atom_site_fract_y
_atom_site_fract_z
_atom_site_U_iso_or_equiv
_atom_site_adp_type
_atom_site_occupancy
_atom_site_site_symmetry_order
_atom_site_calc_flag
_atom_site_refinement_flags_posn
Br1 Br -0.46876(6) -0.49909(4) -0.06722(2) 0.03043(12) Uani 1 1 d .
O1 O 0.1725(5) 0.3875(4) -0.20358(9) 0.0486(9) Uani 1 1 d .
O2 O 0.5385(4) 0.3151(2) -0.19170(7) 0.0236(5) Uani 1 1 d .
O3 O 0.1503(4) 0.2126(3) -0.05523(7) 0.0276(6) Uani 1 1 d .
O4 O -0.2244(4) 0.1970(2) -0.07625(7) 0.0195(5) Uani 1 1 d .
C1 C 0.3100(6) 0.3233(4) -0.18298(11) 0.0257(8) Uani 1 1 d .
C2 C 0.2527(6) 0.2408(4) -0.14386(10) 0.0217(7) Uani 1 1 d .
H2 H 0.3903 0.2455 -0.1247 0.026 Uiso 1 1 calc R
C3 C 0.0423(6) 0.3078(3) -0.12183(10) 0.0219(7) Uani 1 1 d .
H3A H 0.0727 0.4087 -0.1171 0.026 Uiso 1 1 calc R
H3B H -0.0985 0.2991 -0.1396 0.026 Uiso 1 1 calc R
C4 C 0.0017(6) 0.2352(3) -0.08064(10) 0.0193(7) Uani 1 1 d .
C5 C 0.6190(7) 0.3897(4) -0.22862(11) 0.0277(8) Uani 1 1 d .
H5A H 0.5049 0.3765 -0.2515 0.033 Uiso 1 1 calc R
H5B H 0.7705 0.3502 -0.2378 0.033 Uiso 1 1 calc R
C6 C 0.6472(8) 0.5429(4) -0.21997(14) 0.0409(11) Uani 1 1 d .
H6A H 0.7220 0.5883 -0.2439 0.061 Uiso 1 1 calc GR
H6B H 0.7447 0.5557 -0.1951 0.061 Uiso 1 1 calc GR
H6C H 0.4934 0.5851 -0.2152 0.061 Uiso 1 1 calc GR
C7 C 0.2087(6) 0.0875(4) -0.15489(10) 0.0216(8) Uani 1 1 d .
C8 C 0.3719(6) -0.0139(4) -0.14377(9) 0.0253(7) Uani 1 1 d .
H8 H 0.5113 0.0130 -0.1298 0.030 Uiso 1 1 calc R
C9 C 0.3322(7) -0.1544(4) -0.15294(11) 0.0277(8) Uani 1 1 d .
H9 H 0.4444 -0.2229 -0.1451 0.033 Uiso 1 1 calc R
C10 C 0.1313(7) -0.1950(4) -0.17335(11) 0.0288(8) Uani 1 1 d .
H10 H 0.1049 -0.2910 -0.1795 0.035 Uiso 1 1 calc R
C11 C -0.0311(7) -0.0955(4) -0.18476(11) 0.0298(8) Uani 1 1 d .
H11 H -0.1694 -0.1232 -0.1989 0.036 Uiso 1 1 calc R
C12 C 0.0060(7) 0.0452(4) -0.17569(11) 0.0254(8) Uani 1 1 d .
H12 H -0.1070 0.1130 -0.1837 0.030 Uiso 1 1 calc R
C13 C -0.2901(6) 0.1305(3) -0.03713(10) 0.0203(7) Uani 1 1 d .
H13A H -0.4343 0.1742 -0.0261 0.024 Uiso 1 1 calc R
H13B H -0.1643 0.1436 -0.0163 0.024 Uiso 1 1 calc R
C14 C -0.3305(5) -0.0242(3) -0.04444(9) 0.0174(7) Uani 1 1 d .
C15 C -0.1669(6) -0.1053(4) -0.06561(11) 0.0211(7) Uani 1 1 d .
H15 H -0.0269 -0.0632 -0.0755 0.025 Uiso 1 1 calc R
C16 C -0.2063(6) -0.2470(4) -0.07250(11) 0.0210(7) Uani 1 1 d .
H16 H -0.0949 -0.3026 -0.0869 0.025 Uiso 1 1 calc R
C17 C -0.4119(6) -0.3051(3) -0.05778(10) 0.0206(7) Uani 1 1 d .
C18 C -0.5768(6) -0.2277(4) -0.03667(10) 0.0208(7) Uani 1 1 d .
H18 H -0.7161 -0.2701 -0.0267 0.025 Uiso 1 1 calc R
C19 C -0.5343(6) -0.0860(3) -0.03038(10) 0.0204(7) Uani 1 1 d .
H19 H -0.6470 -0.0307 -0.0162 0.025 Uiso 1 1 calc R

loop_
_atom_site_aniso_label
_atom_site_aniso_U_11
_atom_site_aniso_U_22
_atom_site_aniso_U_33
_atom_site_aniso_U_23
_atom_site_aniso_U_13
_atom_site_aniso_U_12
Br1 0.0398(2) 0.01635(16) 0.03510(19) -0.0021(2) -0.00354(15) -0.0054(2)
O1 0.0215(15) 0.079(2) 0.0452(18) 0.0350(17) 0.0000(13) 0.0010(15)
O2 0.0193(12) 0.0275(12) 0.0241(12) 0.0047(10) 0.0014(10) -0.0012(11)
O3 0.0247(13) 0.0352(15) 0.0229(13) 0.0015(11) -0.0031(11) -0.0013(11)
O4 0.0211(12) 0.0147(12) 0.0227(13) 0.0018(10) 0.0010(10) -0.0015(10)
C1 0.0191(18) 0.031(2) 0.0271(19) 0.0051(16) -0.0006(15) -0.0045(15)
C2 0.0177(16) 0.028(2) 0.0197(17) 0.0020(15) -0.0005(14) -0.0020(15)
C3 0.0209(17) 0.0209(17) 0.0239(16) 0.0035(14) 0.0006(14) -0.0018(15)
C4 0.0200(18) 0.0130(15) 0.0248(16) -0.0025(12) 0.0014(14) 0.0005(14)
C5 0.0244(19) 0.036(2) 0.0226(18) 0.0069(17) 0.0038(15) -0.0027(17)
C6 0.046(3) 0.032(2) 0.045(2) 0.0074(18) 0.016(2) -0.0050(18)
C7 0.0197(17) 0.028(2) 0.0169(17) 0.0030(14) 0.0050(14) -0.0029(15)
C8 0.0236(15) 0.033(2) 0.0197(15) -0.0015(18) -0.0009(12) -0.0012(18)
C9 0.032(2) 0.031(2) 0.0204(18) -0.0009(16) 0.0044(15) 0.0034(17)
C10 0.033(2) 0.027(2) 0.0272(19) -0.0042(16) 0.0084(16) -0.0027(17)
C11 0.0228(19) 0.037(2) 0.0298(19) -0.0095(16) 0.0020(17) -0.0084(17)
C12 0.0187(18) 0.0292(18) 0.0284(18) -0.0001(14) -0.0006(15) 0.0025(15)
C13 0.0238(18) 0.0177(18) 0.0195(17) 0.0008(14) 0.0026(14) 0.0003(15)
C14 0.0197(15) 0.016(2) 0.0164(15) 0.0014(14) -0.0031(11) 0.0008(14)
C15 0.0195(16) 0.0215(17) 0.0224(17) 0.0055(16) 0.0009(15) 0.0004(13)
C16 0.0227(17) 0.0185(17) 0.0217(18) -0.0024(15) 0.0020(15) 0.0051(14)
C17 0.0285(18) 0.0124(15) 0.0209(17) 0.0013(13) -0.0057(13) -0.0006(14)
C18 0.0205(17) 0.0207(18) 0.0213(16) 0.0055(14) -0.0016(13) -0.0009(14)
C19 0.0199(17) 0.0215(17) 0.0199(16) 0.0031(13) -0.0005(14) 0.0044(15)

loop_
_atom_type_symbol
_atom_type_description
_atom_type_scat_dispersion_real
_atom_type_scat_dispersion_imag
_atom_type_scat_source
C C 0.0181 0.0091 'International Tables Vol C Tables 4.2.6.8 and 6.1.1.4'
H H 0.0000 0.0000 'International Tables Vol C Tables 4.2.6.8 and 6.1.1.4'
O O 0.0492 0.0322 'International Tables Vol C Tables 4.2.6.8 and 6.1.1.4'
Br Br -0.6763 1.2805 'International Tables Vol C Tables 4.2.6.8 and 6.1.1.4'

loop_
_geom_angle_atom_site_label_1
_geom_angle_atom_site_label_2
_geom_angle_atom_site_label_3
_geom_angle
C1 O2 C5 116.7(3)
C4 O4 C13 117.0(3)
O1 C1 O2 123.9(3)
O1 C1 C2 125.5(3)
O2 C1 C2 110.7(3)
C1 C2 H2 108.4
C1 C2 C3 109.5(3)
C1 C2 C7 110.0(3)
C3 C2 H2 108.4
C7 C2 H2 108.4
C7 C2 C3 112.1(3)
C2 C3 H3A 109.8
C2 C3 H3B 109.8
H3A C3 H3B 108.2
C4 C3 C2 109.4(3)
C4 C3 H3A 109.8
C4 C3 H3B 109.8
O3 C4 O4 124.1(3)
O3 C4 C3 124.7(3)
O4 C4 C3 111.3(3)
O2 C5 H5A 109.4
O2 C5 H5B 109.4
O2 C5 C6 111.2(3)
H5A C5 H5B 108.0
C6 C5 H5A 109.4
C6 C5 H5B 109.4
C5 C6 H6A 109.5
C5 C6 H6B 109.5
C5 C6 H6C 109.5
H6A C6 H6B 109.5
H6A C6 H6C 109.5
H6B C6 H6C 109.5
C8 C7 C2 119.8(3)
C8 C7 C12 118.6(3)
C12 C7 C2 121.6(3)
C7 C8 H8 119.8
C7 C8 C9 120.4(3)
C9 C8 H8 119.8
C8 C9 H9 119.8
C10 C9 C8 120.5(4)
C10 C9 H9 119.8
C9 C10 H10 120.2
C11 C10 C9 119.7(4)
C11 C10 H10 120.2
C10 C11 H11 119.8
C10 C11 C12 120.4(4)
C12 C11 H11 119.8
C7 C12 H12 119.8
C11 C12 C7 120.4(3)
C11 C12 H12 119.8
O4 C13 H13A 109.8
O4 C13 H13B 109.8
O4 C13 C14 109.4(3)
H13A C13 H13B 108.2
C14 C13 H13A 109.8
C14 C13 H13B 109.8
C15 C14 C13 121.0(3)
C19 C14 C13 119.7(3)
C19 C14 C15 119.3(3)
C14 C15 H15 119.7
C16 C15 C14 120.7(3)
C16 C15 H15 119.7
C15 C16 H16 120.9
C17 C16 C15 118.3(3)
C17 C16 H16 120.9
C16 C17 Br1 118.7(3)
C18 C17 Br1 118.9(2)
C18 C17 C16 122.4(3)
C17 C18 H18 120.8
C17 C18 C19 118.3(3)
C19 C18 H18 120.8
C14 C19 C18 121.1(3)
C14 C19 H19 119.5
C18 C19 H19 119.5

loop_
_geom_bond_atom_site_label_1
_geom_bond_atom_site_label_2
_geom_bond_distance
Br1 C17 1.904(3)
O1 C1 1.196(5)
O2 C1 1.340(4)
O2 C5 1.457(4)
O3 C4 1.198(4)
O4 C4 1.351(4)
O4 C13 1.456(4)
C1 C2 1.518(5)
C2 H2 1.0000
C2 C3 1.536(5)
C2 C7 1.526(5)
C3 H3A 0.9900
C3 H3B 0.9900
C3 C4 1.510(4)
C5 H5A 0.9900
C5 H5B 0.9900
C5 C6 1.498(6)
C6 H6A 0.9800
C6 H6B 0.9800
C6 H6C 0.9800
C7 C8 1.391(5)
C7 C12 1.398(5)
C8 H8 0.9500
C8 C9 1.392(6)
C9 H9 0.9500
C9 C10 1.379(5)
C10 H10 0.9500
C10 C11 1.378(6)
C11 H11 0.9500
C11 C12 1.390(5)
C12 H12 0.9500
C13 H13A 0.9900
C13 H13B 0.9900
C13 C14 1.513(5)
C14 C15 1.392(5)
C14 C19 1.382(5)
C15 H15 0.9500
C15 C16 1.389(5)
C16 H16 0.9500
C16 C17 1.384(5)
C17 C18 1.376(5)
C18 H18 0.9500
C18 C19 1.388(5)
C19 H19 0.9500

loop_
_geom_torsion_atom_site_label_1
_geom_torsion_atom_site_label_2
_geom_torsion_atom_site_label_3
_geom_torsion_atom_site_label_4
_geom_torsion
Br1 C17 C18 C19 -179.3(2)
O1 C1 C2 C3 -29.4(5)
O1 C1 C2 C7 94.2(5)
O2 C1 C2 C3 150.6(3)
O2 C1 C2 C7 -85.8(4)
O4 C13 C14 C15 49.7(4)
O4 C13 C14 C19 -129.5(3)
C1 O2 C5 C6 79.4(4)
C1 C2 C3 C4 -174.0(3)
C1 C2 C7 C8 108.5(3)
C1 C2 C7 C12 -72.2(4)
C2 C3 C4 O3 49.1(4)
C2 C3 C4 O4 -130.1(3)
C2 C7 C8 C9 178.8(3)
C2 C7 C12 C11 -179.0(3)
C3 C2 C7 C8 -129.5(3)
C3 C2 C7 C12 49.9(4)
C4 O4 C13 C14 -106.8(3)
C5 O2 C1 O1 0.0(6)
C5 O2 C1 C2 180.0(3)
C7 C2 C3 C4 63.6(3)
C7 C8 C9 C10 0.3(5)
C8 C7 C12 C11 0.3(5)
C8 C9 C10 C11 0.1(5)
C9 C10 C11 C12 -0.3(6)
C10 C11 C12 C7 0.1(6)
C12 C7 C8 C9 -0.5(5)
C13 O4 C4 O3 3.1(5)
C13 O4 C4 C3 -177.7(3)
C13 C14 C15 C16 -179.4(3)
C13 C14 C19 C18 179.9(3)
C14 C15 C16 C17 0.0(5)
C15 C14 C19 C18 0.7(5)
C15 C16 C17 Br1 179.7(3)
C15 C16 C17 C18 -0.1(5)
C16 C17 C18 C19 0.5(5)
C17 C18 C19 C14 -0.8(5)
C19 C14 C15 C16 -0.3(5)
